data_7055202
loop_
_publ_author_name
'Olejniczak, A.'
'Podsiad\/lo, M.'
'Katrusiak, A.'

_publ_section_title
;
 High pressure used for producing a new solvate of
 1,4-diazabicyclo[2.2.2]octane hydroiodide
;
_journal_issue 3
_journal_name_full 'New J. Chem.'
_journal_page_first 2014
_journal_paper_doi 10.1039/C5NJ01654A
_journal_volume 40
_journal_year 2016
_chemical_formula_moiety 'I, H2 O, C H4 O, C6 H13 N2'
_chemical_formula_sum 'C7 H19 I N2 O2'
_chemical_formula_weight 290.14
_chemical_name_systematic '1,4-diazabicyclo[2.2.2]octane hydroiodide water methanol cocrystal'
_space_group_crystal_system monoclinic
_space_group_IT_number 15
_space_group_name_Hall '-C 2yc'
_space_group_name_H-M_alt 'C 1 2/c 1'
_symmetry_space_group_name_Hall '-C 2yc'
_symmetry_space_group_name_H-M 'C 1 2/c 1'
_atom_sites_solution_hydrogens mixed
_audit_creation_date 2015-11-06
_audit_creation_method
;
Olex2 1.2
(compiled 2015.09.30 svn.r3233 for OlexSys, GUI svn.r5103)
;
_audit_update_record
;
2015-11-16 deposited with the CCDC.
2015-12-02 downloaded from the CCDC.
;
_cell_angle_alpha 90
_cell_angle_beta 100.94(5)
_cell_angle_gamma 90
_cell_formula_units_Z 8
_cell_length_a 10.966(3)
_cell_length_b 7.4850(12)
_cell_length_c 23.09(2)
_cell_measurement_temperature 296(2)
_cell_volume 1860.8(17)
_computing_molecular_graphics 'Olex2 (Dolomanov et al., 2009)'
_computing_publication_material 'Olex2 (Dolomanov et al., 2009)'
_computing_structure_refinement 'ShelXL (Sheldrick, 2015)'
_computing_structure_solution 'SIR2004 (Burla et al., 2007)'
_diffrn_ambient_temperature 296(2)
_diffrn_measured_fraction_theta_full 0.179
_diffrn_measured_fraction_theta_max 0.169
_diffrn_measurement_device_type 'Kuma KM4CCD \k geometry'
_diffrn_measurement_method
;
HP omega scans - for more details see:
A. Budzianowski, A. Katrusiak in High-Pressure Crystallography
(Eds.: A. Katrusiak, P. F. McMillan),
Dordrecht: Kluwer Acad. Publ., 2004 pp.157-168
;
_diffrn_radiation_monochromator graphite
_diffrn_radiation_type MoK\a
_diffrn_radiation_wavelength 0.71073
_diffrn_reflns_av_R_equivalents 0.0756
_diffrn_reflns_av_unetI/netI 0.0505
_diffrn_reflns_Laue_measured_fraction_full 0.179
_diffrn_reflns_Laue_measured_fraction_max 0.169
_diffrn_reflns_limit_h_max 13
_diffrn_reflns_limit_h_min -13
_diffrn_reflns_limit_k_max 9
_diffrn_reflns_limit_k_min -9
_diffrn_reflns_limit_l_max 7
_diffrn_reflns_limit_l_min -7
_diffrn_reflns_number 2065
_diffrn_reflns_point_group_measured_fraction_full 0.179
_diffrn_reflns_point_group_measured_fraction_max 0.169
_diffrn_reflns_theta_full 25.242
_diffrn_reflns_theta_max 26.404
_diffrn_reflns_theta_min 3.315
_diffrn_source 'fine-focus sealed tube'
_exptl_absorpt_coefficient_mu 3.408
_exptl_absorpt_correction_T_max 0.74
_exptl_absorpt_correction_T_min 0.57
_exptl_absorpt_correction_type integration
_exptl_absorpt_process_details
;
Katrusiak, A. (2003). REDSHABS - Program for correcting
reflections intensities for DAC absorption, gasket shadowing
and sample crystal absorption. Adam Mickiewicz University, Pozna\'n.
Katrusiak, A. (2004). Z. Kristallogr. 219, 461-467
;
_exptl_crystal_colour 'clear colourless'
_exptl_crystal_colour_lustre clear
_exptl_crystal_colour_primary colourless
_exptl_crystal_density_diffrn 2.071
_exptl_crystal_description irregular
_exptl_crystal_F_000 1152
_exptl_crystal_size_max 0.23
_exptl_crystal_size_mid 0.14
_exptl_crystal_size_min 0.09
_refine_diff_density_max 0.405
_refine_diff_density_min -0.324
_refine_diff_density_rms 0.086
_refine_ls_extinction_method none
_refine_ls_goodness_of_fit_ref 1.085
_refine_ls_hydrogen_treatment mixed
_refine_ls_matrix_type full
_refine_ls_number_parameters 42
_refine_ls_number_reflns 323
_refine_ls_number_restraints 17
_refine_ls_restrained_S_all 1.059
_refine_ls_R_factor_all 0.0919
_refine_ls_R_factor_gt 0.0459
_refine_ls_shift/su_max 0.000
_refine_ls_shift/su_mean 0.000
_refine_ls_structure_factor_coef Fsqd
_refine_ls_weighting_details 'w=1/[\s^2^(Fo^2^)+(0.0597P)^2^+30.5695P] where P=(Fo^2^+2Fc^2^)/3'
_refine_ls_weighting_scheme calc
_refine_ls_wR_factor_gt 0.1169
_refine_ls_wR_factor_ref 0.1544
_reflns_Friedel_coverage 0.000
_reflns_number_gt 143
_reflns_number_total 323
_reflns_threshold_expression 'I > 2\s(I)'
_cod_data_source_file c5nj01654a2.cif
_cod_data_source_block dabcoHI_H2O_CH3OH
_cod_depositor_comments 'Adding full bibliography for 7055202.cif.'
_cod_original_cell_volume 1860.7(18)
_cod_database_code 7055202
_shelx_space_group_comment
;
The symmetry employed for this shelxl refinement is uniquely defined
by the following loop, which should always be used as a source of
symmetry information in preference to the above space-group names.
They are only intended as comments.
;
_olex2_refinement_description
;
1. Fixed Uiso
 At 1.2 times of:
  All C(H,H) groups, All C(H,H,H) groups, All N(H) groups, All O(H) groups,
  All O(H,H) groups
2. Restrained distances
 O9-H9A
 0.96 with sigma of 0.05
 O9-H9B
 0.96 with sigma of 0.05
 H9A-H9B
 1.66 with sigma of 0.05
 O8-C7
 1.43 with sigma of 0.05
 H9B-I1
 2.38 with sigma of 0.001
3. Uiso/Uaniso restraints and constraints
Uanis(I1) \\sim Ueq, Uanis(I2) \\sim Ueq: with sigma of 0.015 and sigma for
terminal atoms of 0.02
4. Others
 Fixed X: H9A(0.62952)
 Fixed Y: H9A(0.642)
 Fixed Z: H9A(0.63993)
5.a Free rotating group:
 N1(H1,N2,C1,H1A,H1B,C2,H2A,H2B,C3,H3A,H3B,C4,H4A,H4B,C5,H5A,H5B,C6,H6A,H6B)
5.b Tetrahedral OH refined with riding coordinates:
 O8(H8)
5.c Idealised Me refined as rotating group:
 C7(H7A,H7B,H7C)
;
_shelx_shelxl_version_number 2014/7
_olex2_exptl_crystal_mounting_method 'Diamond-anvil cell'
_olex2_submission_original_sample_id dabcoHI*H2O*CH3OH
_olex2_submission_special_instructions 'No special instructions were received'

loop_
_space_group_symop_operation_xyz
'x, y, z'
'-x, y, -z+1/2'
'x+1/2, y+1/2, z'
'-x+1/2, y+1/2, -z+1/2'
'-x, -y, -z'
'x, -y, z-1/2'
'-x+1/2, -y+1/2, -z'
'x+1/2, -y+1/2, z-1/2'

loop_
_atom_site_label
_atom_site_type_symbol
_atom_site_fract_x
_atom_site_fract_y
_atom_site_fract_z
_atom_site_U_iso_or_equiv
_atom_site_adp_type
_atom_site_occupancy
_atom_site_site_symmetry_order
_atom_site_calc_flag
_atom_site_refinement_flags_posn
_atom_site_refinement_flags_adp
_atom_site_refinement_flags_occupancy
I1 I 0.7500 0.7500 0.5000 0.042(7) Uani 1 2 d DS TU P
I2 I 0.5000 0.7502(4) 0.7500 0.023(7) Uani 1 2 d S TU P
O9 O 0.6791(14) 0.746(3) 0.6351(19) 0.033(4) Uiso 1 1 d D . .
H9A H 0.6295 0.6420 0.6399 0.040 Uiso 1 1 d DR . .
H9B H 0.693(6) 0.767(11) 0.5944(13) 0.040 Uiso 1 1 d DR . .
O8 O 0.392(2) 0.769(4) 0.609(3) 0.069(9) Uiso 1 1 d D . .
H8 H 0.4511 0.7226 0.6309 0.083 Uiso 1 1 calc R . .
C7 C 0.398(3) 0.732(6) 0.549(3) 0.046(11) Uiso 1 1 d D . .
H7A H 0.3736 0.6100 0.5399 0.055 Uiso 1 1 calc GR . .
H7B H 0.4812 0.7496 0.5430 0.055 Uiso 1 1 calc GR . .
H7C H 0.3426 0.8104 0.5235 0.055 Uiso 1 1 calc GR . .
N1 N 0.5746(12) 0.0841(13) 0.6431(14) 0.018(6) Uiso 1 1 d . . .
H1 H 0.5766 -0.0374 0.6421 0.022 Uiso 1 1 d G . .
N2 N 0.5701(13) 0.4210(13) 0.6457(14) 0.027(7) Uiso 1 1 d G . .
C1 C 0.5872(14) 0.155(3) 0.5849(13) 0.018(7) Uiso 1 1 d G . .
H1A H 0.5151 0.1222 0.5555 0.022 Uiso 1 1 d G . .
H1B H 0.6602 0.1045 0.5731 0.022 Uiso 1 1 d G . .
C2 C 0.5987(14) 0.356(2) 0.5883(13) 0.027(9) Uiso 1 1 d G . .
H2A H 0.6824 0.3916 0.5852 0.032 Uiso 1 1 d G . .
H2B H 0.5415 0.4102 0.5557 0.032 Uiso 1 1 d G . .
C3 C 0.4518(10) 0.144(2) 0.6558(13) 0.021(8) Uiso 1 1 d G . .
H3A H 0.4407 0.0978 0.6938 0.025 Uiso 1 1 d G . .
H3B H 0.3848 0.0986 0.6258 0.025 Uiso 1 1 d G . .
C4 C 0.4504(10) 0.350(2) 0.6562(13) 0.022(9) Uiso 1 1 d G . .
H4A H 0.3835 0.3936 0.6258 0.026 Uiso 1 1 d G . .
H4B H 0.4358 0.3928 0.6940 0.026 Uiso 1 1 d G . .
C5 C 0.6731(10) 0.147(2) 0.6889(13) 0.019(8) Uiso 1 1 d G . .
H5A H 0.7525 0.1075 0.6810 0.023 Uiso 1 1 d G . .
H5B H 0.6630 0.0982 0.7266 0.023 Uiso 1 1 d G . .
C6 C 0.6707(11) 0.351(2) 0.6916(13) 0.037(10) Uiso 1 1 d G . .
H6A H 0.6579 0.3896 0.7301 0.044 Uiso 1 1 d G . .
H6B H 0.7497 0.3989 0.6856 0.044 Uiso 1 1 d G . .

loop_
_atom_site_aniso_label
_atom_site_aniso_U_11
_atom_site_aniso_U_22
_atom_site_aniso_U_33
_atom_site_aniso_U_23
_atom_site_aniso_U_13
_atom_site_aniso_U_12
I1 0.0262(16) 0.0376(12) 0.06(2) 0.001(5) 0.012(5) -0.0044(16)
I2 0.0230(18) 0.0160(10) 0.03(2) 0.000 -0.002(5) 0.000

loop_
_atom_type_symbol
_atom_type_description
_atom_type_scat_dispersion_real
_atom_type_scat_dispersion_imag
_atom_type_scat_source
C C 0.0033 0.0016 'International Tables Vol C Tables 4.2.6.8 and 6.1.1.4'
H H 0.0000 0.0000 'International Tables Vol C Tables 4.2.6.8 and 6.1.1.4'
I I -0.4742 1.8119 'International Tables Vol C Tables 4.2.6.8 and 6.1.1.4'
N N 0.0061 0.0033 'International Tables Vol C Tables 4.2.6.8 and 6.1.1.4'
O O 0.0106 0.0060 'International Tables Vol C Tables 4.2.6.8 and 6.1.1.4'

loop_
_geom_angle_atom_site_label_1
_geom_angle_atom_site_label_2
_geom_angle_atom_site_label_3
_geom_angle
H9A O9 H9B 115(6)
C7 O8 H8 109.5
O8 C7 H7A 109.5
O8 C7 H7B 109.5
O8 C7 H7C 109.5
H7A C7 H7B 109.5
H7A C7 H7C 109.5
H7B C7 H7C 109.5
C1 N1 H1 109.2
C1 N1 C3 108.3
C3 N1 H1 109.2
C5 N1 H1 109.2
C5 N1 C1 111.3
C5 N1 C3 109.6
C4 N2 C2 111.9
C6 N2 C2 105.6
C6 N2 C4 108.8
N1 C1 H1A 109.8
N1 C1 H1B 109.8
N1 C1 C2 109.4
H1A C1 H1B 108.2
C2 C1 H1A 109.8
C2 C1 H1B 109.8
N2 C2 C1 109.7
N2 C2 H2A 109.7
N2 C2 H2B 109.7
C1 C2 H2A 109.7
C1 C2 H2B 109.7
H2A C2 H2B 108.2
N1 C3 H3A 110.1
N1 C3 H3B 110.1
N1 C3 C4 108.0
H3A C3 H3B 108.4
C4 C3 H3A 110.1
C4 C3 H3B 110.1
N2 C4 C3 110.2
N2 C4 H4A 109.6
N2 C4 H4B 109.6
C3 C4 H4A 109.6
C3 C4 H4B 109.6
H4A C4 H4B 108.1
N1 C5 H5A 109.7
N1 C5 H5B 109.7
N1 C5 C6 110.0
H5A C5 H5B 108.2
C6 C5 H5A 109.7
C6 C5 H5B 109.6
N2 C6 C5 109.9
N2 C6 H6A 109.7
N2 C6 H6B 109.7
C5 C6 H6A 109.7
C5 C6 H6B 109.7
H6A C6 H6B 108.2

loop_
_geom_bond_atom_site_label_1
_geom_bond_atom_site_label_2
_geom_bond_distance
O9 H9A 0.971(18)
O9 H9B 0.99(4)
O8 H8 0.8200
O8 C7 1.43(5)
C7 H7A 0.9600
C7 H7B 0.9600
C7 H7C 0.9600
N1 H1 0.9101
N1 C1 1.4772
N1 C3 1.4981
N1 C5 1.4397
N2 C2 1.4985
N2 C4 1.4773
N2 C6 1.4725
C1 H1A 0.9701
C1 H1B 0.9702
C1 C2 1.5130
C2 H2A 0.9701
C2 H2B 0.9701
C3 H3A 0.9695
C3 H3B 0.9701
C3 C4 1.5492
C4 H4A 0.9701
C4 H4B 0.9696
C5 H5A 0.9699
C5 H5B 0.9698
C5 C6 1.5304
C6 H6A 0.9695
C6 H6B 0.9700

loop_
_geom_torsion_atom_site_label_1
_geom_torsion_atom_site_label_2
_geom_torsion_atom_site_label_3
_geom_torsion_atom_site_label_4
_geom_torsion
N1 C1 C2 N2 -10.5
N1 C3 C4 N2 -1.4
N1 C5 C6 N2 -1.2
C1 N1 C3 C4 -60.3
C1 N1 C5 C6 59.7
C2 N2 C4 C3 58.0
C2 N2 C6 C5 -59.7
C3 N1 C1 C2 67.6
C3 N1 C5 C6 -60.1
C4 N2 C2 C1 -51.7
C4 N2 C6 C5 60.6
C5 N1 C1 C2 -53.0
C5 N1 C3 C4 61.4
C6 N2 C2 C1 66.5
C6 N2 C4 C3 -58.2
